data_1535844
loop_
_publ_author_name
'Udovenko, A.A.'
'Eiberman, M.F.'
'Davidovich, R.L.'

_publ_section_title
;
 X-ray investigation of sequential phase transitions in potassium
 pentafluoroantimonate(III) over a temperature range 323-98 K. II.Crystal
 structure.
;
_journal_name_full Kristallografiya
_journal_page_first 735
_journal_page_last 752
_journal_volume 37
_journal_year 1992
_chemical_formula_sum 'F5 K2 Sb'
_chemical_name_systematic 'K2 (Sb F5)'
_space_group_IT_number 4
_symmetry_space_group_name_Hall 'P 2c'
_symmetry_space_group_name_H-M 'P 1 1 21'
_cell_angle_alpha 90
_cell_angle_beta 90
_cell_angle_gamma 79.74
_cell_formula_units_Z 22
_cell_length_a 16.99
_cell_length_b 27.719
_cell_length_c 6.493
_cell_volume 3008.955
_citation_journal_id_ASTM KRISAJ
_cod_data_source_file Udovenko_KRISAJ_1992_1300.cif
_cod_data_source_block F5K2Sb1
_cod_original_sg_symbol_Hall 'P 2yb (z,x,y)'
_cod_original_formula_sum 'F5 K2 Sb1'
_cod_database_code 1535844

loop_
_symmetry_equiv_pos_as_xyz
x,y,z
-x,-y,z+1/2

loop_
_atom_site_label
_atom_site_type_symbol
_atom_site_fract_x
_atom_site_fract_y
_atom_site_fract_z
_atom_site_occupancy
_atom_site_U_iso_or_equiv
F10 F-1 0.1601 0.148 0.969 1 0.0
F13 F-1 0.3761 0.2155 0.049 1 0.0
K19 K+1 0.2265 0.5673 0.742 1 0.0
F1 F-1 0.0341 0.1073 0.279 1 0.0
K11 K+1 0.191 0.9857 0.7721 1 0.0
Sb5 Sb+3 0.1977 0.4946 0.2523 1 0.0
F34 F-1 0.0238 0.8049 0.477 1 0.0
F2 F-1 0.1035 0.0458 0.038 1 0.0
F18 F-1 0.0777 0.4099 0.542 1 0.0
F7 F-1 0.1713 0.1455 0.537 1 0.0
K15 K+1 0.3161 0.2945 0.7682 1 0.0
F30 F-1 0.1558 0.6562 0.981 1 0.0
F11 F-1 0.3118 0.288 0.222 1 0.0
K12 K+1 0.0451 0.1122 0.7401 1 0.0
Sb4 Sb+3 0.1663 0.4142 0.752 1 0.0
Sb8 Sb+3 0.4382 0.596 0.7641 1 0.0
K7 K+1 0.0085 0.5303 0.7728 1 0.0
F50 F-1 0.444 0.8395 0.949 1 0.0
F54 F-1 0.2918 0.9778 0.469 1 0.0
Sb9 Sb+3 0.4701 0.6774 0.2635 1 0.0
F51 F-1 0.3992 0.0157 0.262 1 0.0
F3 F-1 0.0538 0.0806 0.029 1 0.0
Sb7 Sb+3 0.1068 0.7684 0.2735 1 0.0
F52 F-1 0.4652 0.9527 0.033 1 0.0
F28 F-1 -0.0108 0.6937 0.542 1 0.0
Sb1 Sb+3 0.0157 0.0401 0.25 1 0.0
F29 F-1 -0.0186 0.6912 0.976 1 0.0
F12 F-1 0.2132 0.2541 0.035 1 0.0
K4 K+1 0.4645 0.1672 0.7604 1 0.0
F41 F-1 0.4924 0.7429 0.237 1 0.0
F39 F-1 0.3401 0.606 0.962 1 0.0
K21 K+1 0.048 0.6134 0.2737 1 0.0
F55 F-1 0.4781 0.9355 0.459 1 0.0
F23 F-1 0.1259 0.535 0.036 1 0.0
F33 F-1 0.0274 0.7983 0.043 1 0.0
K9 K+1 0.2837 0.7136 0.7565 1 0.0
K6 K+1 0.3742 0.4412 0.7683 1 0.0
K2 K+1 0.1027 0.2598 0.7544 1 0.0
Sb11 Sb+3 0.3798 0.9492 0.2575 1 0.0
F46 F-1 0.3278 0.8019 0.762 1 0.0
F38 F-1 0.3534 0.5963 0.532 1 0.0
K18 K+1 0.4984 0.7484 0.7587 1 0.0
F45 F-1 0.5582 0.6681 0.485 1 0.0
K16 K+1 0.4075 0.0226 0.7486 1 0.0
F25 F-1 0.2949 0.4784 0.46 1 0.0
F36 F-1 0.4177 0.5304 0.737 1 0.0
F26 F-1 0.0523 0.6217 0.715 1 0.0
F24 F-1 0.1047 0.5213 0.461 1 0.0
K14 K+1 0.2299 0.0677 0.2683 1 0.0
K5 K+1 0.3546 0.3789 0.2653 1 0.0
K20 K+1 0.3191 0.7974 0.2489 1 0.0
Sb2 Sb+3 0.2564 0.1411 0.7704 1 0.0
F21 F-1 0.2161 0.5616 0.275 1 0.0
K13 K+1 0.1368 0.3428 0.2428 1 0.0
F43 F-1 0.399 0.711 0.028 1 0.0
K1 K+1 0.0786 0.1942 0.2548 1 0.0
K8 K+1 0.2604 0.6486 0.2575 1 0.0
F8 F-1 0.3374 0.108 0.552 1 0.0
F17 F-1 0.2346 0.3749 0.527 1 0.0
Sb3 Sb+3 0.2884 0.233 0.2698 1 0.0
F5 F-1 0.1108 0.023 0.466 1 0.0
F20 F-1 0.2626 0.3871 0.95 1 0.0
F16 F-1 0.1472 0.3472 0.775 1 0.0
F42 F-1 0.5592 0.6732 0.05 1 0.0
F15 F-1 0.2006 0.2577 0.468 1 0.0
F4 F-1 0.0796 0.0665 0.455 1 0.0
F53 F-1 0.304 0.988 0.043 1 0.0
F32 F-1 0.1935 0.7599 0.047 1 0.0
F27 F-1 0.1557 0.6554 0.55 1 0.0
F44 F-1 0.3774 0.7092 0.456 1 0.0
F49 F-1 0.2591 0.8815 0.98 1 0.0
F14 F-1 0.3769 0.2168 0.485 1 0.0
K10 K+1 0.1734 0.9246 0.2699 1 0.0
F40 F-1 0.5213 0.5636 0.98 1 0.0
F37 F-1 0.5172 0.5601 0.549 1 0.0
F22 F-1 0.2846 0.4999 0.034 1 0.0
F31 F-1 0.13 0.833 0.216 1 0.0
F9 F-1 0.3372 0.1065 0.983 1 0.0
K3 K+1 0.4427 0.1035 0.2626 1 0.0
F47 F-1 0.4165 0.8315 0.524 1 0.0
F6 F-1 0.2345 0.0763 0.721 1 0.0
Sb6 Sb+3 0.0748 0.6863 0.7737 1 0.0
F48 F-1 0.2587 0.868 0.548 1 0.0
K22 K+1 0.1339 0.8407 0.7732 1 0.0
K17 K+1 0.4114 0.5223 0.2589 1 0.0
Sb10 Sb+3 0.3481 0.8684 0.7569 1 0.0
F19 F-1 0.0739 0.4304 0.972 1 0.0
F35 F-1 0.1976 0.7637 0.481 1 0.0
